data_4002771
loop_
_publ_author_name
'Wang, Zhenbin'
'Chu, Iek-Heng'
'Zhou, Fei'
'Ong, Shyue Ping'

_publ_section_title
;
 Electronic Structure Descriptor for the Discovery of Narrow-Band
 Red-Emitting Phosphors
;
_journal_issue 11
_journal_name_full 'Chemistry of Materials'
_journal_page_first 4024
_journal_paper_doi 10.1021/acs.chemmater.6b01496
_journal_volume 28
_journal_year 2016
_chemical_formula_structural LiCaSi3N5
_chemical_formula_sum 'Ca4 Li4 N20 Si12'
_space_group_IT_number 33
_symmetry_Int_Tables_number 33
_symmetry_space_group_name_Hall 'P 2c -2n'
_symmetry_space_group_name_H-M 'P n a 21'
_cell_angle_alpha 90.00000000
_cell_angle_beta 90.00000000
_cell_angle_gamma 90.00000000
_cell_formula_units_Z 4
_cell_length_a 5.37329525
_cell_length_b 16.77165121
_cell_length_c 4.91866488
_cell_volume 443.265
_cod_data_source_file 16.cif
_cod_data_source_block LiCaSi3N5
_cod_original_cell_volume 443.26532648
_cod_original_sg_symbol_H-M Pna2_1
_cod_original_formula_sum 'Li4 Ca4 Si12 N20'
_cod_database_code 4002771

loop_
_symmetry_equiv_pos_site_id
_symmetry_equiv_pos_as_xyz
1 'x, y, z'
2 '-x, -y, z+1/2'
3 '-x+1/2, y+1/2, z+1/2'
4 'x+1/2, -y+1/2, z'

loop_
_atom_site_aniso_type_symbol
_atom_site_aniso_U_11
_atom_site_aniso_U_22
_atom_site_aniso_U_33
_atom_site_aniso_U_12
_atom_site_aniso_U_13
_atom_site_aniso_U_23
Li 0 0 0 0 0 0
Ca 0 0 0 0 0 0
Si 0 0 0 0 0 0
N 0 0 0 0 0 0

loop_
_atom_site_type_symbol
_atom_site_label
_atom_site_symmetry_multiplicity
_atom_site_fract_x
_atom_site_fract_y
_atom_site_fract_z
_atom_site_occupancy
Li Li1 4 0.156244 0.087985 0.008652 1
Ca Ca2 4 0.183160 0.688917 0.024364 1
Si Si3 4 0.171120 0.491477 0.999561 1
Si Si4 4 0.176620 0.910032 0.001512 1
Si Si5 4 0.200742 0.302001 0.987623 1
N N6 4 0.112518 0.718838 0.560017 1
N N7 4 0.122778 0.064468 0.580637 1
N N8 4 0.124011 0.485489 0.640628 1
N N9 4 0.229758 0.899122 0.644408 1
N N10 4 0.244821 0.320867 0.642597 1

_cod_struct_determination_method theoretical
